data_7115788
loop_
_publ_author_name
'Rajiv Bhalla'
'William Levason'
'Sajinder K. Luthra'
'Graeme McRobbie'
'Gillian Reid'
'George Sanderson'
'Wenjian Zhang'

_publ_section_title
;
 [GaF3(BzMe2-tacn)] - a neutral 'metalloligand' towards alkali metal and
 ammonium cations in water
;
_journal_name_full Chem.Commun.
_journal_page_first 12673
_journal_paper_doi 10.1039/C4cc05603E
_journal_volume 50
_journal_year 2014
_chemical_formula_moiety 'C15 H25 F15 Ga N3 Na P2, N H4'
_chemical_formula_sum 'C15 H29 F15 Ga N4 Na P2'
_chemical_formula_weight 705.07
_chemical_name_systematic
;
 ?
;
_space_group_IT_number 15
_symmetry_cell_setting monoclinic
_symmetry_Int_Tables_number 15
_symmetry_space_group_name_Hall '-C 2yc'
_symmetry_space_group_name_H-M 'C 1 2/c 1'
_atom_sites_solution_hydrogens geom
_atom_sites_solution_primary direct
_atom_sites_solution_secondary difmap
_audit_creation_method SHELXL-97
_cell_angle_alpha 90.00
_cell_angle_beta 116.85(2)
_cell_angle_gamma 90.00
_cell_formula_units_Z 8
_cell_length_a 31.23(2)
_cell_length_b 10.037(5)
_cell_length_c 18.142(12)
_cell_measurement_reflns_used 3813
_cell_measurement_temperature 100(2)
_cell_measurement_theta_max 27.5
_cell_measurement_theta_min 2.8
_cell_volume 5074(5)
_computing_cell_refinement 'CrystalClear-SM Expert 2.0 r7 (Rigaku, 2011)'
_computing_data_collection 'CrystalClear-SM Expert 2.0 r7 (Rigaku, 2011)'
_computing_data_reduction 'CrystalClear-SM Expert 2.0 r7 (Rigaku, 2011)'
_computing_structure_refinement 'SHELXL-97 (Sheldrick, 1997)'
_computing_structure_solution 'SHELXS-97 (Sheldrick, 1990)'
_diffrn_ambient_temperature 100(2)
_diffrn_detector 'CCD plate'
_diffrn_detector_type 'Rigaku HG Saturn724+ (2x2 bin mode)'
_diffrn_measured_fraction_theta_full 0.998
_diffrn_measured_fraction_theta_max 0.998
_diffrn_measurement_device 'Four-circle \k diffractometer'
_diffrn_measurement_device_type 'Rigaku AFC12 '
_diffrn_measurement_method 'Profile data from \w-scans'
_diffrn_radiation_collimation 'Confocal mirrors, HF VariMax '
_diffrn_radiation_monochromator graphite
_diffrn_radiation_source 'fine-focus sealed tube'
_diffrn_radiation_type MoK\a
_diffrn_radiation_wavelength 0.71073
_diffrn_reflns_av_R_equivalents 0.2316
_diffrn_reflns_av_sigmaI/netI 0.2159
_diffrn_reflns_limit_h_max 32
_diffrn_reflns_limit_h_min -38
_diffrn_reflns_limit_k_max 11
_diffrn_reflns_limit_k_min -12
_diffrn_reflns_limit_l_max 22
_diffrn_reflns_limit_l_min -20
_diffrn_reflns_number 19561
_diffrn_reflns_theta_full 26.00
_diffrn_reflns_theta_max 26.00
_diffrn_reflns_theta_min 2.66
_diffrn_source 'Rotating anode X-ray tube'
_diffrn_source_type 'Rigaku FR-E+ SuperBright'
_diffrn_standards_number 0
_exptl_absorpt_coefficient_mu 1.353
_exptl_absorpt_correction_T_max 1.000
_exptl_absorpt_correction_T_min 0.585
_exptl_absorpt_correction_type multi-scan
_exptl_absorpt_process_details
;
Jacobson, R.A. (1998). REQAB. Private communication to the 
 Rigaku Corporation, Tokyo, Japan. 
;
_exptl_crystal_colour Colorless
_exptl_crystal_density_diffrn 1.846
_exptl_crystal_density_method 'not measured'
_exptl_crystal_description Needle
_exptl_crystal_F_000 2832
_exptl_crystal_size_max 0.05
_exptl_crystal_size_mid 0.03
_exptl_crystal_size_min 0.01
_refine_diff_density_max 1.619
_refine_diff_density_min -0.606
_refine_diff_density_rms 0.221
_refine_ls_extinction_method none
_refine_ls_goodness_of_fit_ref 0.967
_refine_ls_hydrogen_treatment constr
_refine_ls_matrix_type full
_refine_ls_number_parameters 346
_refine_ls_number_reflns 4978
_refine_ls_number_restraints 0
_refine_ls_restrained_S_all 0.967
_refine_ls_R_factor_all 0.2477
_refine_ls_R_factor_gt 0.1185
_refine_ls_shift/su_max 0.000
_refine_ls_shift/su_mean 0.000
_refine_ls_structure_factor_coef Fsqd
_refine_ls_weighting_details 'calc w=1/[\s^2^(Fo^2^)+(0.1734P)^2^+0.0000P] where P=(Fo^2^+2Fc^2^)/3'
_refine_ls_weighting_scheme calc
_refine_ls_wR_factor_gt 0.2736
_refine_ls_wR_factor_ref 0.3601
_reflns_number_gt 1850
_reflns_number_total 4978
_reflns_threshold_expression >2\s(I)
_cod_data_source_file c4cc05603e2.cif
_cod_data_source_block n030re
_cod_original_cell_volume 5073(6)
_cod_original_sg_symbol_Hall '-C 2yc '
_cod_original_sg_symbol_H-M C2/C
_cod_database_code 7115788

loop_
_symmetry_equiv_pos_as_xyz
'x, y, z'
'-x, y, -z+1/2'
'x+1/2, y+1/2, z'
'-x+1/2, y+1/2, -z+1/2'
'-x, -y, -z'
'x, -y, z-1/2'
'-x+1/2, -y+1/2, -z'
'x+1/2, -y+1/2, z-1/2'

loop_
_atom_site_label
_atom_site_type_symbol
_atom_site_fract_x
_atom_site_fract_y
_atom_site_fract_z
_atom_site_U_iso_or_equiv
_atom_site_adp_type
_atom_site_occupancy
_atom_site_symmetry_multiplicity
_atom_site_calc_flag
_atom_site_refinement_flags
Ga1 Ga 0.41159(6) 0.69187(15) 0.23926(10) 0.0450(5) Uani 1 1 d .
P1 P 0.50422(16) 1.1778(4) 0.3858(3) 0.0565(12) Uani 1 1 d .
P2 P 0.67801(14) 0.8171(4) 0.6285(2) 0.0519(11) Uani 1 1 d .
Na1 Na 0.5000 0.8768(9) 0.2500 0.061(2) Uani 1 2 d S
Na2 Na 0.5000 1.4049(8) 0.2500 0.066(2) Uani 1 2 d S
F1 F 0.4287(3) 0.7632(8) 0.1598(5) 0.051(2) Uani 1 1 d .
F2 F 0.4588(3) 0.7994(7) 0.3196(5) 0.050(2) Uani 1 1 d .
F3 F 0.4530(3) 0.5475(7) 0.2618(5) 0.056(2) Uani 1 1 d .
F4 F 0.5222(3) 1.0604(9) 0.3436(5) 0.068(3) Uani 1 1 d .
F5 F 0.4636(3) 1.2191(9) 0.2968(5) 0.069(3) Uani 1 1 d .
F6 F 0.5399(3) 1.2808(9) 0.3738(5) 0.066(3) Uani 1 1 d .
F7 F 0.5454(3) 1.1344(9) 0.4729(6) 0.072(3) Uani 1 1 d .
F8 F 0.4692(3) 1.0706(8) 0.3967(6) 0.066(2) Uani 1 1 d .
F9 F 0.4868(4) 1.2901(8) 0.4270(6) 0.072(3) Uani 1 1 d .
F10 F 0.7142(3) 0.6980(8) 0.6760(5) 0.065(3) Uani 1 1 d .
F11 F 0.6589(3) 0.8150(9) 0.6958(5) 0.070(3) Uani 1 1 d .
F12 F 0.6367(3) 0.7118(8) 0.5738(5) 0.058(2) Uani 1 1 d .
F13 F 0.7195(3) 0.9225(8) 0.6826(5) 0.063(2) Uani 1 1 d .
F14 F 0.6417(3) 0.9354(9) 0.5818(6) 0.080(3) Uani 1 1 d .
F15 F 0.6983(3) 0.8155(10) 0.5617(5) 0.073(3) Uani 1 1 d .
N1 N 0.3548(4) 0.5722(12) 0.1530(7) 0.051(3) Uani 1 1 d .
N2 N 0.3571(4) 0.8365(12) 0.2052(8) 0.055(3) Uani 1 1 d .
N3 N 0.3862(4) 0.6298(13) 0.3214(7) 0.052(3) Uani 1 1 d .
C1 C 0.3751(6) 0.9759(16) 0.2069(9) 0.065(5) Uani 1 1 d .
H1A H 0.3993 0.9976 0.2630 0.097 Uiso 1 1 calc R
H1B H 0.3482 1.0387 0.1899 0.097 Uiso 1 1 calc R
H1C H 0.3894 0.9825 0.1689 0.097 Uiso 1 1 calc R
C2 C 0.3344(5) 0.8242(15) 0.2625(10) 0.056(4) Uani 1 1 d .
H2A H 0.3264 0.9141 0.2751 0.068 Uiso 1 1 calc R
H2B H 0.3041 0.7732 0.2346 0.068 Uiso 1 1 calc R
C3 C 0.3662(6) 0.7573(17) 0.3395(10) 0.063(4) Uani 1 1 d .
H3A H 0.3483 0.7358 0.3711 0.076 Uiso 1 1 calc R
H3B H 0.3930 0.8175 0.3736 0.076 Uiso 1 1 calc R
C4 C 0.4255(6) 0.5771(16) 0.3993(9) 0.062(5) Uani 1 1 d .
H4A H 0.4370 0.4923 0.3881 0.093 Uiso 1 1 calc R
H4B H 0.4134 0.5631 0.4401 0.093 Uiso 1 1 calc R
H4C H 0.4520 0.6413 0.4211 0.093 Uiso 1 1 calc R
C5 C 0.3467(6) 0.5318(15) 0.2813(10) 0.060(4) Uani 1 1 d .
H5A H 0.3153 0.5771 0.2624 0.072 Uiso 1 1 calc R
H5B H 0.3490 0.4621 0.3215 0.072 Uiso 1 1 calc R
C6 C 0.3500(6) 0.4680(15) 0.2076(10) 0.059(4) Uani 1 1 d .
H6A H 0.3781 0.4078 0.2277 0.071 Uiso 1 1 calc R
H6B H 0.3209 0.4142 0.1756 0.071 Uiso 1 1 calc R
C7 C 0.3101(6) 0.6519(16) 0.1123(9) 0.057(4) Uani 1 1 d .
H7A H 0.2890 0.6318 0.1383 0.068 Uiso 1 1 calc R
H7B H 0.2929 0.6270 0.0533 0.068 Uiso 1 1 calc R
C8 C 0.3213(6) 0.8027(15) 0.1197(8) 0.054(4) Uani 1 1 d .
H8A H 0.3341 0.8278 0.0806 0.064 Uiso 1 1 calc R
H8B H 0.2915 0.8539 0.1051 0.064 Uiso 1 1 calc R
C9 C 0.3674(6) 0.5133(15) 0.0895(9) 0.057(4) Uani 1 1 d .
H9A H 0.3691 0.5872 0.0548 0.068 Uiso 1 1 calc R
H9B H 0.4001 0.4753 0.1189 0.068 Uiso 1 1 calc R
C10 C 0.3360(5) 0.4094(15) 0.0335(9) 0.048(4) Uani 1 1 d .
C11 C 0.3407(6) 0.2752(15) 0.0543(10) 0.058(4) Uani 1 1 d .
H11A H 0.3636 0.2493 0.1081 0.070 Uiso 1 1 calc R
C12 C 0.3131(7) 0.1777(16) -0.0008(11) 0.066(5) Uani 1 1 d .
H12A H 0.3189 0.0866 0.0149 0.079 Uiso 1 1 calc R
C13 C 0.2781(6) 0.2101(18) -0.0764(11) 0.063(5) Uani 1 1 d .
H13A H 0.2589 0.1429 -0.1135 0.076 Uiso 1 1 calc R
C14 C 0.2706(6) 0.348(2) -0.0996(11) 0.070(5) Uani 1 1 d .
H14A H 0.2459 0.3744 -0.1519 0.084 Uiso 1 1 calc R
C15 C 0.3002(6) 0.4415(16) -0.0444(10) 0.056(4) Uani 1 1 d .
H15A H 0.2957 0.5325 -0.0605 0.067 Uiso 1 1 calc R
N4 N 0.5453(4) 0.8317(11) 0.4599(7) 0.046(3) Uani 1 1 d .
H1 H 0.5643 0.9021 0.4843 0.056 Uiso 1 1 d R
H2 H 0.5628 0.7578 0.4814 0.056 Uiso 1 1 d R
H3 H 0.5372 0.8343 0.4056 0.056 Uiso 1 1 d R
H4 H 0.5209 0.8323 0.4735 0.056 Uiso 1 1 d R

loop_
_atom_site_aniso_label
_atom_site_aniso_U_11
_atom_site_aniso_U_22
_atom_site_aniso_U_33
_atom_site_aniso_U_23
_atom_site_aniso_U_13
_atom_site_aniso_U_12
Ga1 0.0503(10) 0.0348(9) 0.0491(10) -0.0014(8) 0.0218(8) -0.0003(8)
P1 0.065(3) 0.044(3) 0.057(3) -0.001(2) 0.024(2) -0.002(2)
P2 0.050(2) 0.044(3) 0.059(3) -0.001(2) 0.021(2) -0.001(2)
Na1 0.062(6) 0.053(6) 0.072(6) 0.000 0.034(5) 0.000
Na2 0.077(6) 0.044(5) 0.080(6) 0.000 0.037(5) 0.000
F1 0.050(5) 0.045(5) 0.060(5) -0.008(4) 0.025(4) -0.005(4)
F2 0.053(5) 0.040(5) 0.051(5) -0.001(4) 0.017(4) 0.003(4)
F3 0.053(5) 0.038(5) 0.068(6) -0.004(4) 0.020(4) 0.006(4)
F4 0.081(7) 0.055(6) 0.074(6) -0.001(5) 0.039(5) 0.003(5)
F5 0.084(7) 0.055(6) 0.061(6) 0.000(4) 0.027(5) 0.005(5)
F6 0.078(7) 0.050(6) 0.073(6) 0.001(4) 0.037(5) -0.006(4)
F7 0.079(7) 0.056(6) 0.073(6) -0.002(5) 0.028(5) -0.008(5)
F8 0.076(6) 0.045(5) 0.084(6) 0.000(5) 0.042(5) -0.002(4)
F9 0.108(8) 0.040(6) 0.081(7) -0.007(5) 0.055(6) -0.004(5)
F10 0.069(6) 0.041(5) 0.073(6) 0.002(4) 0.022(5) 0.006(4)
F11 0.075(6) 0.066(6) 0.069(6) -0.016(5) 0.032(5) -0.012(5)
F12 0.060(5) 0.042(5) 0.065(5) -0.007(4) 0.022(4) 0.001(4)
F13 0.061(6) 0.054(6) 0.072(6) -0.008(5) 0.029(5) -0.004(4)
F14 0.070(6) 0.046(6) 0.096(7) 0.010(5) 0.011(5) 0.002(5)
F15 0.067(6) 0.098(8) 0.053(5) -0.010(5) 0.027(5) -0.014(5)
N1 0.050(8) 0.049(8) 0.052(8) 0.006(6) 0.022(6) -0.006(6)
N2 0.044(7) 0.046(8) 0.061(8) -0.010(6) 0.012(6) -0.005(6)
N3 0.062(8) 0.047(8) 0.052(8) -0.012(6) 0.031(7) -0.009(6)
C1 0.070(12) 0.055(11) 0.049(10) -0.003(8) 0.009(8) 0.008(9)
C2 0.050(9) 0.043(10) 0.080(12) -0.014(8) 0.033(9) 0.009(7)
C3 0.065(12) 0.062(11) 0.059(11) 0.000(9) 0.025(9) -0.002(9)
C4 0.075(12) 0.054(11) 0.048(10) 0.003(8) 0.019(9) 0.008(9)
C5 0.082(13) 0.035(9) 0.079(12) 0.001(8) 0.050(10) -0.003(8)
C6 0.083(12) 0.035(9) 0.068(11) -0.006(8) 0.041(9) -0.007(8)
C7 0.055(10) 0.064(12) 0.046(9) -0.001(8) 0.019(8) -0.005(8)
C8 0.067(10) 0.045(10) 0.045(9) -0.012(7) 0.022(8) 0.010(8)
C9 0.073(12) 0.045(10) 0.047(9) 0.002(7) 0.022(9) 0.000(8)
C10 0.028(8) 0.051(10) 0.061(10) -0.003(8) 0.016(7) 0.003(7)
C11 0.066(11) 0.039(10) 0.066(11) -0.001(8) 0.026(9) -0.008(8)
C12 0.090(13) 0.038(10) 0.074(12) -0.008(9) 0.042(11) -0.005(9)
C13 0.062(11) 0.061(12) 0.074(12) -0.016(9) 0.037(10) -0.007(9)
C14 0.054(11) 0.081(14) 0.063(11) 0.004(10) 0.015(9) 0.013(9)
C15 0.068(11) 0.040(9) 0.063(11) -0.019(8) 0.033(9) -0.017(8)
N4 0.050(7) 0.043(7) 0.046(7) 0.006(6) 0.022(6) 0.004(5)

loop_
_atom_type_symbol
_atom_type_description
_atom_type_scat_dispersion_real
_atom_type_scat_dispersion_imag
_atom_type_scat_source
C C 0.0033 0.0016 'International Tables Vol C Tables 4.2.6.8 and 6.1.1.4'
H H 0.0000 0.0000 'International Tables Vol C Tables 4.2.6.8 and 6.1.1.4'
N N 0.0061 0.0033 'International Tables Vol C Tables 4.2.6.8 and 6.1.1.4'
F F 0.0171 0.0103 'International Tables Vol C Tables 4.2.6.8 and 6.1.1.4'
Na Na 0.0362 0.0249 'International Tables Vol C Tables 4.2.6.8 and 6.1.1.4'
P P 0.1023 0.0942 'International Tables Vol C Tables 4.2.6.8 and 6.1.1.4'
Ga Ga 0.2307 1.6083 'International Tables Vol C Tables 4.2.6.8 and 6.1.1.4'

loop_
_geom_angle_atom_site_label_1
_geom_angle_atom_site_label_2
_geom_angle_atom_site_label_3
_geom_angle
_geom_angle_site_symmetry_1
_geom_angle_site_symmetry_3
F3 Ga1 F2 93.0(3) . .
F3 Ga1 F1 93.1(4) . .
F2 Ga1 F1 88.9(3) . .
F3 Ga1 N3 93.5(5) . .
F2 Ga1 N3 92.1(4) . .
F1 Ga1 N3 173.2(4) . .
F3 Ga1 N2 172.2(4) . .
F2 Ga1 N2 94.5(4) . .
F1 Ga1 N2 89.1(4) . .
N3 Ga1 N2 84.1(5) . .
F3 Ga1 N1 89.3(4) . .
F2 Ga1 N1 175.6(4) . .
F1 Ga1 N1 94.7(4) . .
N3 Ga1 N1 84.1(5) . .
N2 Ga1 N1 83.0(5) . .
F3 Ga1 Na1 86.8(3) . .
F2 Ga1 Na1 43.8(3) . .
F1 Ga1 Na1 46.1(2) . .
N3 Ga1 Na1 135.8(3) . .
N2 Ga1 Na1 100.1(4) . .
N1 Ga1 Na1 140.1(3) . .
F9 P1 F7 91.2(5) . .
F9 P1 F5 90.4(5) . .
F7 P1 F5 178.3(6) . .
F9 P1 F6 90.7(5) . .
F7 P1 F6 90.7(5) . .
F5 P1 F6 88.8(5) . .
F9 P1 F8 91.2(5) . .
F7 P1 F8 89.0(5) . .
F5 P1 F8 91.4(5) . .
F6 P1 F8 178.1(5) . .
F9 P1 F4 179.4(6) . .
F7 P1 F4 88.5(5) . .
F5 P1 F4 89.9(5) . .
F6 P1 F4 89.8(5) . .
F8 P1 F4 88.3(5) . .
F9 P1 Na2 87.4(4) . .
F7 P1 Na2 132.3(4) . .
F5 P1 Na2 47.3(4) . .
F6 P1 Na2 41.7(3) . .
F8 P1 Na2 138.6(4) . .
F4 P1 Na2 93.2(4) . .
F11 P2 F14 89.7(6) . .
F11 P2 F15 178.3(6) . .
F14 P2 F15 92.0(6) . .
F11 P2 F10 89.8(5) . .
F14 P2 F10 179.4(6) . .
F15 P2 F10 88.6(5) . .
F11 P2 F12 89.5(5) . .
F14 P2 F12 88.9(5) . .
F15 P2 F12 90.5(5) . .
F10 P2 F12 90.9(5) . .
F11 P2 F13 91.1(5) . .
F14 P2 F13 91.0(5) . .
F15 P2 F13 89.0(5) . .
F10 P2 F13 89.1(5) . .
F12 P2 F13 179.5(6) . .
F2 Na1 F2 140.6(6) 2_655 .
F2 Na1 F1 92.4(3) 2_655 .
F2 Na1 F1 68.6(3) . .
F2 Na1 F1 68.6(3) 2_655 2_655
F2 Na1 F1 92.4(3) . 2_655
F1 Na1 F1 122.6(5) . 2_655
F2 Na1 F4 126.5(3) 2_655 .
F2 Na1 F4 85.7(3) . .
F1 Na1 F4 137.8(3) . .
F1 Na1 F4 90.0(3) 2_655 .
F2 Na1 F4 85.7(3) 2_655 2_655
F2 Na1 F4 126.5(3) . 2_655
F1 Na1 F4 90.0(3) . 2_655
F1 Na1 F4 137.8(3) 2_655 2_655
F4 Na1 F4 78.9(5) . 2_655
F2 Na1 Ga1 34.3(2) 2_655 2_655
F2 Na1 Ga1 116.2(3) . 2_655
F1 Na1 Ga1 105.8(3) . 2_655
F1 Na1 Ga1 35.0(2) 2_655 2_655
F4 Na1 Ga1 115.6(2) . 2_655
F4 Na1 Ga1 116.6(2) 2_655 2_655
F2 Na1 Ga1 116.2(3) 2_655 .
F2 Na1 Ga1 34.3(2) . .
F1 Na1 Ga1 35.0(2) . .
F1 Na1 Ga1 105.8(3) 2_655 .
F4 Na1 Ga1 116.6(2) . .
F4 Na1 Ga1 115.6(2) 2_655 .
Ga1 Na1 Ga1 110.6(3) 2_655 .
F2 Na1 H3 117.4 2_655 .
F2 Na1 H3 55.1 . .
F1 Na1 H3 119.9 . .
F1 Na1 H3 48.8 2_655 .
F4 Na1 H3 60.1 . .
F4 Na1 H3 139.1 2_655 .
Ga1 Na1 H3 83.6 2_655 .
Ga1 Na1 H3 85.5 . .
F3 Na2 F3 95.5(6) 2_665 1_565
F3 Na2 F6 110.4(3) 2_665 2_655
F3 Na2 F6 111.0(3) 1_565 2_655
F3 Na2 F6 111.0(3) 2_665 .
F3 Na2 F6 110.4(3) 1_565 .
F6 Na2 F6 116.6(5) 2_655 .
F3 Na2 F5 91.6(3) 2_665 2_655
F3 Na2 F5 165.2(3) 1_565 2_655
F6 Na2 F5 54.3(3) 2_655 2_655
F6 Na2 F5 78.9(4) . 2_655
F3 Na2 F5 165.2(3) 2_665 .
F3 Na2 F5 91.6(3) 1_565 .
F6 Na2 F5 78.9(4) 2_655 .
F6 Na2 F5 54.3(3) . .
F5 Na2 F5 84.7(5) 2_655 .
F3 Na2 P1 100.7(2) 2_665 2_655
F3 Na2 P1 137.7(2) 1_565 2_655
F6 Na2 P1 26.8(2) 2_655 2_655
F6 Na2 P1 99.8(3) . 2_655
F5 Na2 P1 27.6(2) 2_655 2_655
F5 Na2 P1 82.5(3) . 2_655
F3 Na2 P1 137.7(2) 2_665 .
F3 Na2 P1 100.7(2) 1_565 .
F6 Na2 P1 99.8(3) 2_655 .
F6 Na2 P1 26.8(2) . .
F5 Na2 P1 82.5(3) 2_655 .
F5 Na2 P1 27.6(2) . .
P1 Na2 P1 93.1(3) 2_655 .
Ga1 F1 Na1 99.0(3) . .
Ga1 F2 Na1 101.9(4) . .
Ga1 F3 Na2 160.7(5) . 1_545
P1 F4 Na1 147.0(5) . .
P1 F5 Na2 105.1(5) . .
P1 F6 Na2 111.5(5) . .
C7 N1 C6 110.8(12) . .
C7 N1 C9 110.2(11) . .
C6 N1 C9 112.0(12) . .
C7 N1 Ga1 110.2(9) . .
C6 N1 Ga1 102.0(8) . .
C9 N1 Ga1 111.5(9) . .
C8 N2 C1 109.4(11) . .
C8 N2 C2 109.6(11) . .
C1 N2 C2 110.5(12) . .
C8 N2 Ga1 106.0(9) . .
C1 N2 Ga1 113.0(9) . .
C2 N2 Ga1 108.1(9) . .
C5 N3 C4 112.1(12) . .
C5 N3 C3 109.4(12) . .
C4 N3 C3 109.7(11) . .
C5 N3 Ga1 110.4(9) . .
C4 N3 Ga1 111.7(10) . .
C3 N3 Ga1 103.2(9) . .
N2 C1 H1A 109.5 . .
N2 C1 H1B 109.5 . .
H1A C1 H1B 109.5 . .
N2 C1 H1C 109.5 . .
H1A C1 H1C 109.5 . .
H1B C1 H1C 109.5 . .
C3 C2 N2 111.6(12) . .
C3 C2 H2A 109.3 . .
N2 C2 H2A 109.3 . .
C3 C2 H2B 109.3 . .
N2 C2 H2B 109.3 . .
H2A C2 H2B 108.0 . .
C2 C3 N3 110.4(12) . .
C2 C3 H3A 109.6 . .
N3 C3 H3A 109.6 . .
C2 C3 H3B 109.6 . .
N3 C3 H3B 109.6 . .
H3A C3 H3B 108.1 . .
N3 C4 H4A 109.5 . .
N3 C4 H4B 109.5 . .
H4A C4 H4B 109.5 . .
N3 C4 H4C 109.5 . .
H4A C4 H4C 109.5 . .
H4B C4 H4C 109.5 . .
N3 C5 C6 109.7(13) . .
N3 C5 H5A 109.7 . .
C6 C5 H5A 109.7 . .
N3 C5 H5B 109.7 . .
C6 C5 H5B 109.7 . .
H5A C5 H5B 108.2 . .
N1 C6 C5 110.7(12) . .
N1 C6 H6A 109.5 . .
C5 C6 H6A 109.5 . .
N1 C6 H6B 109.5 . .
C5 C6 H6B 109.5 . .
H6A C6 H6B 108.1 . .
N1 C7 C8 111.1(12) . .
N1 C7 H7A 109.4 . .
C8 C7 H7A 109.4 . .
N1 C7 H7B 109.4 . .
C8 C7 H7B 109.4 . .
H7A C7 H7B 108.0 . .
N2 C8 C7 110.4(12) . .
N2 C8 H8A 109.6 . .
C7 C8 H8A 109.6 . .
N2 C8 H8B 109.6 . .
C7 C8 H8B 109.6 . .
H8A C8 H8B 108.1 . .
C10 C9 N1 118.9(13) . .
C10 C9 H9A 107.6 . .
N1 C9 H9A 107.6 . .
C10 C9 H9B 107.6 . .
N1 C9 H9B 107.6 . .
H9A C9 H9B 107.0 . .
C15 C10 C11 116.1(14) . .
C15 C10 C9 121.1(14) . .
C11 C10 C9 122.8(13) . .
C12 C11 C10 122.3(15) . .
C12 C11 H11A 118.9 . .
C10 C11 H11A 118.9 . .
C13 C12 C11 121.1(16) . .
C13 C12 H12A 119.4 . .
C11 C12 H12A 119.4 . .
C12 C13 C14 118.6(16) . .
C12 C13 H13A 120.7 . .
C14 C13 H13A 120.7 . .
C15 C14 C13 118.5(16) . .
C15 C14 H14A 120.8 . .
C13 C14 H14A 120.8 . .
C14 C15 C10 123.3(16) . .
C14 C15 H15A 118.3 . .
C10 C15 H15A 118.3 . .
H1 N4 H2 107.3 . .
H1 N4 H3 108.1 . .
H2 N4 H3 108.2 . .
H1 N4 H4 108.1 . .
H2 N4 H4 108.1 . .
H3 N4 H4 116.6 . .

loop_
_geom_bond_atom_site_label_1
_geom_bond_atom_site_label_2
_geom_bond_distance
_geom_bond_site_symmetry_2
Ga1 F3 1.861(8) .
Ga1 F2 1.876(8) .
Ga1 F1 1.891(8) .
Ga1 N3 2.075(12) .
Ga1 N2 2.106(12) .
Ga1 N1 2.129(12) .
Ga1 Na1 3.259(6) .
P1 F9 1.579(10) .
P1 F7 1.583(10) .
P1 F5 1.592(10) .
P1 F6 1.604(10) .
P1 F8 1.608(10) .
P1 F4 1.636(10) .
P1 Na2 3.314(7) .
P2 F11 1.582(10) .
P2 F14 1.595(10) .
P2 F15 1.602(10) .
P2 F10 1.602(9) .
P2 F12 1.616(9) .
P2 F13 1.616(9) .
Na1 F2 2.306(9) 2_655
Na1 F2 2.306(9) .
Na1 F1 2.376(9) .
Na1 F1 2.376(9) 2_655
Na1 F4 2.386(11) .
Na1 F4 2.386(11) 2_655
Na1 Ga1 3.259(6) 2_655
Na1 H3 2.5571 .
Na2 F3 2.129(10) 2_665
Na2 F3 2.129(10) 1_565
Na2 F6 2.371(10) 2_655
Na2 F6 2.371(10) .
Na2 F5 2.522(11) 2_655
Na2 F5 2.522(11) .
Na2 P1 3.314(7) 2_655
F3 Na2 2.129(10) 1_545
N1 C7 1.483(18) .
N1 C6 1.493(18) .
N1 C9 1.498(18) .
N2 C8 1.484(17) .
N2 C1 1.503(19) .
N2 C2 1.504(19) .
N3 C5 1.486(19) .
N3 C4 1.489(18) .
N3 C3 1.52(2) .
C1 H1A 0.9800 .
C1 H1B 0.9800 .
C1 H1C 0.9800 .
C2 C3 1.46(2) .
C2 H2A 0.9900 .
C2 H2B 0.9900 .
C3 H3A 0.9900 .
C3 H3B 0.9900 .
C4 H4A 0.9800 .
C4 H4B 0.9800 .
C4 H4C 0.9800 .
C5 C6 1.53(2) .
C5 H5A 0.9900 .
C5 H5B 0.9900 .
C6 H6A 0.9900 .
C6 H6B 0.9900 .
C7 C8 1.55(2) .
C7 H7A 0.9900 .
C7 H7B 0.9900 .
C8 H8A 0.9900 .
C8 H8B 0.9900 .
C9 C10 1.477(19) .
C9 H9A 0.9900 .
C9 H9B 0.9900 .
C10 C15 1.39(2) .
C10 C11 1.39(2) .
C11 C12 1.39(2) .
C11 H11A 0.9500 .
C12 C13 1.35(2) .
C12 H12A 0.9500 .
C13 C14 1.44(2) .
C13 H13A 0.9500 .
C14 C15 1.38(2) .
C14 H14A 0.9500 .
C15 H15A 0.9500 .
N4 H1 0.8999 .
N4 H2 0.9000 .
N4 H3 0.9002 .
N4 H4 0.9001 .
